data_7151775
loop_
_publ_author_name
'Schanderl, Martin'
'Jeong, Won Boo'
'Schwarz, Michael'
'Reiser, Oliver'

_publ_section_title
;
 Stereoselective rearrangement of guaianolides to tricyclic
 \d-valerolactones.
;
_journal_issue 7
_journal_name_full 'Organic &amp; biomolecular chemistry'
_journal_page_first 2543
_journal_page_last 2547
_journal_paper_doi 10.1039/c0ob00919a
_journal_volume 9
_journal_year 2011
_chemical_absolute_configuration syn
_chemical_compound_source 'see text'
_chemical_formula_moiety 'C16 H22 O4'
_chemical_formula_sum 'C16 H22 O4'
_chemical_formula_weight 278.34
_chemical_name_systematic ?
_space_group_IT_number 19
_symmetry_cell_setting orthorhombic
_symmetry_Int_Tables_number 19
_symmetry_space_group_name_Hall 'P 2ac 2ab'
_symmetry_space_group_name_H-M 'P 21 21 21'
_atom_sites_solution_hydrogens geom
_atom_sites_solution_primary direct
_atom_sites_solution_secondary difmap
_cell_angle_alpha 90
_cell_angle_beta 90
_cell_angle_gamma 90
_cell_formula_units_Z 4
_cell_length_a 6.9797(7)
_cell_length_b 11.9507(9)
_cell_length_c 17.3512(12)
_cell_measurement_reflns_used 8000
_cell_measurement_temperature 297
_cell_measurement_theta_max 26.94
_cell_measurement_theta_min 2.07
_cell_volume 1447.3(2)
_computing_cell_refinement 'STOE (1998)'
_computing_data_collection 'STOE (1998)'
_computing_data_reduction 'STOE (1998)'
_computing_molecular_graphics 'PLATON (Spek, 1990)'
_computing_publication_material 'PLATON (Spek, 2003)'
_computing_structure_refinement 'SHELXL-97 (Sheldrick, 1997)'
_computing_structure_solution 'SIR-97 (Altomare, 1999)'
_diffrn_ambient_temperature 297(1)
_diffrn_measured_fraction_theta_full 0.999
_diffrn_measured_fraction_theta_max 0.999
_diffrn_measurement_device_type 'STOE-IPDS diffractometer'
_diffrn_measurement_method rotation
_diffrn_radiation_monochromator graphite
_diffrn_radiation_source 'fine-focus sealed tube'
_diffrn_radiation_type 'Mo K\a'
_diffrn_radiation_wavelength 0.71073
_diffrn_reflns_av_R_equivalents 0.0292
_diffrn_reflns_av_sigmaI/netI 0.0277
_diffrn_reflns_limit_h_max 8
_diffrn_reflns_limit_h_min -8
_diffrn_reflns_limit_k_max 14
_diffrn_reflns_limit_k_min -15
_diffrn_reflns_limit_l_max 22
_diffrn_reflns_limit_l_min -20
_diffrn_reflns_number 12883
_diffrn_reflns_reduction_process
;
;
_diffrn_reflns_theta_full 26.94
_diffrn_reflns_theta_max 26.94
_diffrn_reflns_theta_min 2.07
_diffrn_standards_decay_% 0
_diffrn_standards_number 0
_exptl_absorpt_coefficient_mu 0.091
_exptl_absorpt_correction_T_max 0.986
_exptl_absorpt_correction_T_min 0.966
_exptl_absorpt_correction_type none
_exptl_crystal_colour 'translucent colourless'
_exptl_crystal_density_diffrn 1.277
_exptl_crystal_density_method 'Not Measured'
_exptl_crystal_description prism
_exptl_crystal_F_000 600
_exptl_crystal_size_max 0.380
_exptl_crystal_size_mid 0.320
_exptl_crystal_size_min 0.160
_refine_diff_density_max 0.261
_refine_diff_density_min -0.234
_refine_diff_density_rms 0.039
_refine_ls_abs_structure_details 'Flack H.D. (1983), Acta Cryst. A39, 876-881'
_refine_ls_abs_structure_Flack -0.3(12)
_refine_ls_extinction_method none
_refine_ls_goodness_of_fit_ref 0.958
_refine_ls_hydrogen_treatment constr
_refine_ls_matrix_type full
_refine_ls_number_parameters 181
_refine_ls_number_reflns 3128
_refine_ls_number_restraints 0
_refine_ls_restrained_S_all 0.958
_refine_ls_R_factor_all 0.0515
_refine_ls_R_factor_gt 0.0415
_refine_ls_shift/su_max 0.000
_refine_ls_shift/su_mean 0.000
_refine_ls_structure_factor_coef Fsqd
_refine_ls_weighting_details 'calc w=1/[\s^2^(Fo^2^)+(0.0772P)^2^] where P=(Fo^2^+2Fc^2^)/3'
_refine_ls_weighting_scheme calc
_refine_ls_wR_factor_gt 0.1041
_refine_ls_wR_factor_ref 0.1087
_reflns_number_gt 2566
_reflns_number_total 3128
_reflns_threshold_expression I>2\s(I)
_cod_data_source_file c0ob00919a.txt
_cod_data_source_block i198
_cod_depositor_comments
;
The following automatic conversions were performed:
'_symmetry_cell_setting' value 'Orthorhombic' changed to 'orthorhombic'
according to '/home/saulius/struct/CIF-dictionaries/cif_core.dic'
dictionary named 'cif_core.dic' version 2.4.1 from 2010-06-29.

Automatic conversion script
Id: cif_fix_enum 1555 2011-01-17 13:19:09Z saulius 
;
_cod_database_code 7151775

loop_
_symmetry_equiv_pos_site_id
_symmetry_equiv_pos_as_xyz
1 x,y,z
2 1/2-x,-y,1/2+z
3 1/2+x,1/2-y,-z
4 -x,1/2+y,1/2-z

loop_
_atom_site_aniso_label
_atom_site_aniso_U_11
_atom_site_aniso_U_22
_atom_site_aniso_U_33
_atom_site_aniso_U_23
_atom_site_aniso_U_13
_atom_site_aniso_U_12
O1 0.0925(13) 0.0806(11) 0.0515(9) -0.0029(9) 0.0214(9) -0.0431(11)
O2 0.0587(8) 0.0425(7) 0.0415(7) -0.0018(6) 0.0050(6) -0.0167(6)
O3 0.0320(6) 0.0392(6) 0.0475(7) -0.0048(5) -0.0010(5) -0.0028(5)
O4 0.0357(7) 0.0699(10) 0.0849(12) -0.0061(9) -0.0069(8) -0.0006(7)
C1 0.0639(13) 0.0432(10) 0.0434(11) -0.0022(9) 0.0048(9) -0.0119(10)
C2 0.0515(11) 0.0409(9) 0.0385(10) -0.0048(8) 0.0039(8) -0.0071(8)
C3 0.0358(8) 0.0332(8) 0.0357(9) -0.0007(7) -0.0015(7) -0.0007(6)
C4 0.0408(9) 0.0329(8) 0.0393(10) -0.0020(7) 0.0024(8) -0.0014(7)
C5 0.0347(8) 0.0369(8) 0.0395(9) -0.0024(7) -0.0011(7) -0.0031(7)
C6 0.0373(9) 0.0339(8) 0.0347(9) -0.0044(7) 0.0016(7) 0.0018(7)
C7 0.0371(9) 0.0395(9) 0.0391(9) -0.0052(8) 0.0064(7) -0.0001(7)
C8 0.0309(9) 0.0500(10) 0.0466(10) -0.0074(9) 0.0039(7) 0.0036(8)
C9 0.0348(9) 0.0351(8) 0.0427(10) -0.0018(7) -0.0033(7) 0.0006(7)
C10 0.0608(12) 0.0416(10) 0.0449(11) -0.0036(9) -0.0036(9) -0.0130(9)
C11 0.0590(13) 0.0637(13) 0.0478(12) -0.0116(11) -0.0107(10) -0.0118(11)
C12 0.0565(12) 0.0572(12) 0.0376(10) -0.0036(9) -0.0077(9) 0.0090(10)
C13 0.0468(10) 0.0415(10) 0.0437(10) 0.0042(8) -0.0021(8) 0.0029(8)
C14 0.0468(11) 0.0641(13) 0.0526(13) 0.0039(10) 0.0095(10) -0.0123(10)
C15 0.0328(9) 0.0547(10) 0.0417(10) -0.0004(9) -0.0018(8) -0.0070(8)
C16 0.0461(11) 0.0553(11) 0.0679(14) -0.0037(11) -0.0057(10) -0.0137(9)

loop_
_atom_site_label
_atom_site_type_symbol
_atom_site_thermal_displace_type
_atom_site_fract_x
_atom_site_fract_y
_atom_site_fract_z
_atom_site_occupancy
_atom_site_U_iso_or_equiv
_atom_site_calc_flag
_atom_site_refinement_flags
O1 O Uani -0.3420(3) 0.18410(17) -0.52257(10) 1.000 0.0749(6) . .
O2 O Uani -0.4481(2) 0.17971(11) -0.40186(8) 1.000 0.0476(4) . .
O3 O Uani -0.91905(16) -0.10616(10) -0.41552(8) 1.000 0.0396(4) . .
O4 O Uani -1.2390(2) -0.08535(15) -0.42623(12) 1.000 0.0635(6) . .
C1 C Uani -0.4559(3) 0.14930(17) -0.47740(13) 1.000 0.0502(7) . .
C2 C Uani -0.6248(3) 0.07219(16) -0.49003(11) 1.000 0.0436(6) . .
C3 C Uani -0.6810(2) 0.03528(15) -0.40913(10) 1.000 0.0349(5) . .
C4 C Uani -0.6071(3) 0.13119(14) -0.35853(11) 1.000 0.0377(5) . .
C5 C Uani -0.5275(3) 0.09119(15) -0.28130(11) 1.000 0.0370(5) . .
C6 C Uani -0.6411(3) 0.00223(14) -0.23751(10) 1.000 0.0353(5) . .
C7 C Uani -0.8243(3) -0.02717(15) -0.25042(11) 1.000 0.0386(5) . .
C8 C Uani -0.9496(3) 0.03057(17) -0.31055(11) 1.000 0.0425(6) . .
C9 C Uani -0.8931(3) 0.01144(15) -0.39443(11) 1.000 0.0375(5) . .
C10 C Uani -0.4784(3) 0.18733(17) -0.22551(12) 1.000 0.0491(6) . .
C11 C Uani -0.3592(3) 0.1442(2) -0.15784(13) 1.000 0.0568(7) . .
C12 C Uani -0.4560(3) 0.04636(18) -0.11733(12) 1.000 0.0504(7) . .
C13 C Uani -0.5171(3) -0.04584(16) -0.17407(12) 1.000 0.0440(6) . .
C14 C Uani -0.9281(3) -0.11850(19) -0.20625(14) 1.000 0.0545(7) . .
C15 C Uani -1.0985(3) -0.14368(17) -0.42786(11) 1.000 0.0431(6) . .
C16 C Uani -1.0987(3) -0.26670(19) -0.44390(15) 1.000 0.0564(7) . .
H2A H Uiso -0.58860 0.00840 -0.52140 1.000 0.0520 calc R
H2B H Uiso -0.72950 0.11140 -0.51500 1.000 0.0520 calc R
H3 H Uiso -0.60800 -0.03230 -0.39640 1.000 0.0420 calc R
H4 H Uiso -0.70800 0.18700 -0.35050 1.000 0.0450 calc R
H5 H Uiso -0.40450 0.05590 -0.29360 1.000 0.0440 calc R
H8A H Uiso -1.08050 0.00520 -0.30370 1.000 0.0510 calc R
H8B H Uiso -0.94760 0.11040 -0.30060 1.000 0.0510 calc R
H9 H Uiso -0.97180 0.05870 -0.42800 1.000 0.0450 calc R
H10A H Uiso -0.40720 0.24470 -0.25280 1.000 0.0590 calc R
H10B H Uiso -0.59580 0.22070 -0.20630 1.000 0.0590 calc R
H11A H Uiso -0.23450 0.12080 -0.17650 1.000 0.0680 calc R
H11B H Uiso -0.33980 0.20450 -0.12120 1.000 0.0680 calc R
H12A H Uiso -0.56790 0.07330 -0.08990 1.000 0.0610 calc R
H12B H Uiso -0.36830 0.01490 -0.07970 1.000 0.0610 calc R
H13A H Uiso -0.40420 -0.08020 -0.19650 1.000 0.0530 calc R
H13B H Uiso -0.58790 -0.10330 -0.14670 1.000 0.0530 calc R
H14A H Uiso -0.86250 -0.18840 -0.21330 1.000 0.0650 calc R
H14B H Uiso -1.05690 -0.12490 -0.22500 1.000 0.0650 calc R
H14C H Uiso -0.93030 -0.10000 -0.15240 1.000 0.0650 calc R
H16A H Uiso -1.02270 -0.28160 -0.48890 1.000 0.0680 calc R
H16B H Uiso -1.22770 -0.29150 -0.45260 1.000 0.0680 calc R
H16C H Uiso -1.04580 -0.30590 -0.40050 1.000 0.0680 calc R

loop_
_atom_type_symbol
_atom_type_description
_atom_type_scat_dispersion_real
_atom_type_scat_dispersion_imag
_atom_type_scat_source
O O 0.0106 0.0060 'International Tables Vol C Tables 4.2.6.8 and 6.1.1.4'
H H 0.0000 0.0000 'International Tables Vol C Tables 4.2.6.8 and 6.1.1.4'
C C 0.0033 0.0016 'International Tables Vol C Tables 4.2.6.8 and 6.1.1.4'

loop_
_geom_angle_atom_site_label_1
_geom_angle_atom_site_label_2
_geom_angle_atom_site_label_3
_geom_angle
_geom_angle_site_symmetry_1
_geom_angle_site_symmetry_2
_geom_angle_site_symmetry_3
_geom_angle_publ_flag
C1 O2 C4 111.06(15) . . . yes
C9 O3 C15 118.32(14) . . . yes
O1 C1 O2 120.9(2) . . . yes
O1 C1 C2 129.6(2) . . . yes
O2 C1 C2 109.48(17) . . . yes
C1 C2 C3 104.11(16) . . . no
C2 C3 C4 102.98(14) . . . no
C2 C3 C9 117.20(15) . . . no
C4 C3 C9 111.69(15) . . . no
O2 C4 C3 104.93(14) . . . yes
O2 C4 C5 107.43(16) . . . yes
C3 C4 C5 113.01(14) . . . no
C4 C5 C6 117.72(17) . . . no
C4 C5 C10 113.50(15) . . . no
C6 C5 C10 108.77(15) . . . no
C5 C6 C7 126.31(17) . . . no
C5 C6 C13 109.20(17) . . . no
C7 C6 C13 124.45(17) . . . no
C6 C7 C8 122.72(17) . . . no
C6 C7 C14 123.89(18) . . . no
C8 C7 C14 113.38(17) . . . no
C7 C8 C9 115.87(17) . . . no
O3 C9 C3 104.90(14) . . . yes
O3 C9 C8 110.52(15) . . . yes
C3 C9 C8 112.43(16) . . . no
C5 C10 C11 110.62(17) . . . no
C10 C11 C12 111.84(17) . . . no
C11 C12 C13 112.20(17) . . . no
C6 C13 C12 110.62(16) . . . no
O3 C15 O4 124.12(19) . . . yes
O3 C15 C16 110.94(17) . . . yes
O4 C15 C16 124.94(19) . . . yes
C1 C2 H2A 111.00 . . . no
C1 C2 H2B 111.00 . . . no
C3 C2 H2A 111.00 . . . no
C3 C2 H2B 111.00 . . . no
H2A C2 H2B 109.00 . . . no
C2 C3 H3 108.00 . . . no
C4 C3 H3 108.00 . . . no
C9 C3 H3 108.00 . . . no
O2 C4 H4 110.00 . . . no
C3 C4 H4 110.00 . . . no
C5 C4 H4 110.00 . . . no
C4 C5 H5 105.00 . . . no
C6 C5 H5 105.00 . . . no
C10 C5 H5 105.00 . . . no
C7 C8 H8A 108.00 . . . no
C7 C8 H8B 108.00 . . . no
C9 C8 H8A 108.00 . . . no
C9 C8 H8B 108.00 . . . no
H8A C8 H8B 107.00 . . . no
O3 C9 H9 110.00 . . . no
C3 C9 H9 110.00 . . . no
C8 C9 H9 110.00 . . . no
C5 C10 H10A 110.00 . . . no
C5 C10 H10B 110.00 . . . no
C11 C10 H10A 110.00 . . . no
C11 C10 H10B 110.00 . . . no
H10A C10 H10B 108.00 . . . no
C10 C11 H11A 109.00 . . . no
C10 C11 H11B 109.00 . . . no
C12 C11 H11A 109.00 . . . no
C12 C11 H11B 109.00 . . . no
H11A C11 H11B 108.00 . . . no
C11 C12 H12A 109.00 . . . no
C11 C12 H12B 109.00 . . . no
C13 C12 H12A 109.00 . . . no
C13 C12 H12B 109.00 . . . no
H12A C12 H12B 108.00 . . . no
C6 C13 H13A 109.00 . . . no
C6 C13 H13B 109.00 . . . no
C12 C13 H13A 110.00 . . . no
C12 C13 H13B 110.00 . . . no
H13A C13 H13B 108.00 . . . no
C7 C14 H14A 109.00 . . . no
C7 C14 H14B 109.00 . . . no
C7 C14 H14C 109.00 . . . no
H14A C14 H14B 110.00 . . . no
H14A C14 H14C 109.00 . . . no
H14B C14 H14C 109.00 . . . no
C15 C16 H16A 109.00 . . . no
C15 C16 H16B 109.00 . . . no
C15 C16 H16C 109.00 . . . no
H16A C16 H16B 109.00 . . . no
H16A C16 H16C 110.00 . . . no
H16B C16 H16C 109.00 . . . no

loop_
_geom_bond_atom_site_label_1
_geom_bond_atom_site_label_2
_geom_bond_distance
_geom_bond_site_symmetry_1
_geom_bond_site_symmetry_2
_geom_bond_publ_flag
O1 C1 1.191(3) . . yes
O2 C1 1.361(3) . . yes
O2 C4 1.461(2) . . yes
O3 C9 1.464(2) . . yes
O3 C15 1.348(2) . . yes
O4 C15 1.204(3) . . yes
C1 C2 1.512(3) . . no
C2 C3 1.523(3) . . no
C3 C4 1.533(3) . . no
C3 C9 1.529(3) . . no
C4 C5 1.527(3) . . no
C5 C6 1.529(3) . . no
C5 C10 1.541(3) . . no
C6 C7 1.345(3) . . no
C6 C13 1.514(3) . . no
C7 C8 1.526(3) . . no
C7 C14 1.518(3) . . no
C8 C9 1.525(3) . . no
C10 C11 1.529(3) . . no
C11 C12 1.522(3) . . no
C12 C13 1.538(3) . . no
C15 C16 1.496(3) . . no
C2 H2A 0.9700 . . no
C2 H2B 0.9700 . . no
C3 H3 0.9800 . . no
C4 H4 0.9800 . . no
C5 H5 0.9800 . . no
C8 H8A 0.9700 . . no
C8 H8B 0.9700 . . no
C9 H9 0.9800 . . no
C10 H10A 0.9700 . . no
C10 H10B 0.9700 . . no
C11 H11A 0.9700 . . no
C11 H11B 0.9700 . . no
C12 H12A 0.9700 . . no
C12 H12B 0.9700 . . no
C13 H13A 0.9700 . . no
C13 H13B 0.9700 . . no
C14 H14A 0.9600 . . no
C14 H14B 0.9600 . . no
C14 H14C 0.9600 . . no
C16 H16A 0.9600 . . no
C16 H16B 0.9600 . . no
C16 H16C 0.9600 . . no

loop_
_geom_contact_atom_site_label_1
_geom_contact_atom_site_label_2
_geom_contact_distance
_geom_contact_site_symmetry_1
_geom_contact_site_symmetry_2
_geom_contact_publ_flag
O1 C1 3.351(3) . 3_554 no
O1 C2 3.291(3) . 3_554 no
O4 C8 3.167(3) . . no
O4 C1 3.308(3) . 1_455 no
O4 C3 3.418(2) . 1_455 no
O1 H4 2.8500 . 3_554 no
O1 H2B 2.6500 . 3_554 no
O2 H10A 2.7200 . . no
O2 H13B 2.7400 . 4_454 no
O3 H16B 2.9200 . 3_544 no
O4 H3 2.7000 . 1_455 no
O4 H8A 2.6300 . . no
O4 H9 2.5400 . . no
O4 H12B 2.8900 . 2_354 no
C1 O4 3.308(3) . 1_655 no
C1 O1 3.351(3) . 3_454 no
C2 O1 3.291(3) . 3_454 no
C3 O4 3.418(2) . 1_655 no
C8 O4 3.167(3) . . no
C12 C15 3.508(3) . 2_355 no
C15 C12 3.508(3) . 2_354 no
C2 H14C 2.8600 . 2_354 no
C4 H8B 2.5900 . . no
C5 H8B 2.9600 . . no
C6 H3 2.8000 . . no
C7 H3 2.9500 . . no
C8 H4 2.6100 . . no
C10 H14A 3.0000 . 4_454 no
C11 H16C 3.0600 . 4_454 no
C12 H5 3.0800 . . no
C13 H14C 2.9800 . . no
C13 H10A 2.8600 . 4_444 no
C13 H14A 3.0300 . . no
C14 H10A 2.9400 . 4_444 no
C14 H13B 2.6000 . . no
C15 H8A 2.8000 . . no
C15 H12B 3.0600 . 2_354 no
C16 H2A 2.9500 . 3_444 no
C16 H12A 3.0700 . 4_344 no
H2A H14C 2.5300 . 2_354 no
H2A C16 2.9500 . 3_544 no
H2B H9 2.3500 . . no
H2B O1 2.6500 . 3_454 no
H3 O4 2.7000 . 1_655 no
H3 C6 2.8000 . . no
H3 C7 2.9500 . . no
H3 H5 2.5100 . . no
H4 C8 2.6100 . . no
H4 H8B 2.0900 . . no
H4 O1 2.8500 . 3_454 no
H5 C12 3.0800 . . no
H5 H3 2.5100 . . no
H5 H8A 2.3500 . 1_655 no
H5 H11A 2.4800 . . no
H5 H13A 2.3400 . . no
H8A O4 2.6300 . . no
H8A C15 2.8000 . . no
H8A H5 2.3500 . 1_455 no
H8A H14B 2.0800 . . no
H8B C4 2.5900 . . no
H8B C5 2.9600 . . no
H8B H4 2.0900 . . no
H9 O4 2.5400 . . no
H9 H2B 2.3500 . . no
H10A O2 2.7200 . . no
H10A C13 2.8600 . 4_454 no
H10A C14 2.9400 . 4_454 no
H10A H13B 2.5200 . 4_454 no
H10A H14A 2.1300 . 4_454 no
H11A H5 2.4800 . . no
H11A H16C 2.5300 . 4_454 no
H12A C16 3.0700 . 4_354 no
H12A H16B 2.2800 . 4_354 no
H12B O4 2.8900 . 2_355 no
H12B C15 3.0600 . 2_355 no
H13A H5 2.3400 . . no
H13A H14B 2.5300 . 1_655 no
H13B C14 2.6000 . . no
H13B H14A 2.4600 . . no
H13B H14C 2.3900 . . no
H13B O2 2.7400 . 4_444 no
H13B H10A 2.5200 . 4_444 no
H14A C13 3.0300 . . no
H14A H13B 2.4600 . . no
H14A C10 3.0000 . 4_444 no
H14A H10A 2.1300 . 4_444 no
H14B H8A 2.0800 . . no
H14B H13A 2.5300 . 1_455 no
H14C C13 2.9800 . . no
H14C H13B 2.3900 . . no
H14C C2 2.8600 . 2_355 no
H14C H2A 2.5300 . 2_355 no
H16A H16B 2.4600 . 3_544 no
H16B O3 2.9200 . 3_444 no
H16B H16A 2.4600 . 3_444 no
H16B H12A 2.2800 . 4_344 no
H16C C11 3.0600 . 4_444 no
H16C H11A 2.5300 . 4_444 no

loop_
_geom_torsion_atom_site_label_1
_geom_torsion_atom_site_label_2
_geom_torsion_atom_site_label_3
_geom_torsion_atom_site_label_4
_geom_torsion
_geom_torsion_site_symmetry_1
_geom_torsion_site_symmetry_2
_geom_torsion_site_symmetry_3
_geom_torsion_site_symmetry_4
_geom_torsion_publ_flag
C4 O2 C1 O1 177.2(2) . . . . no
C4 O2 C1 C2 -1.7(2) . . . . no
C1 O2 C4 C5 138.63(15) . . . . no
C1 O2 C4 C3 18.12(19) . . . . no
C9 O3 C15 O4 3.7(3) . . . . no
C15 O3 C9 C3 -162.99(15) . . . . no
C15 O3 C9 C8 75.6(2) . . . . no
C9 O3 C15 C16 -176.46(17) . . . . no
O1 C1 C2 C3 165.7(2) . . . . no
O2 C1 C2 C3 -15.5(2) . . . . no
C1 C2 C3 C4 25.14(18) . . . . no
C1 C2 C3 C9 148.15(16) . . . . no
C9 C3 C4 C5 90.21(19) . . . . no
C4 C3 C9 O3 -154.09(14) . . . . no
C4 C3 C9 C8 -33.9(2) . . . . no
C9 C3 C4 O2 -153.05(14) . . . . no
C2 C3 C9 O3 87.47(18) . . . . no
C2 C3 C9 C8 -152.38(16) . . . . no
C2 C3 C4 C5 -143.17(16) . . . . no
C2 C3 C4 O2 -26.43(17) . . . . no
O2 C4 C5 C10 72.64(19) . . . . no
C3 C4 C5 C6 -43.4(2) . . . . no
O2 C4 C5 C6 -158.70(15) . . . . no
C3 C4 C5 C10 -172.10(16) . . . . no
C4 C5 C10 C11 -167.21(17) . . . . no
C6 C5 C10 C11 59.7(2) . . . . no
C10 C5 C6 C13 -62.9(2) . . . . no
C4 C5 C6 C7 -16.0(3) . . . . no
C4 C5 C6 C13 166.21(16) . . . . no
C10 C5 C6 C7 114.8(2) . . . . no
C13 C6 C7 C8 174.55(17) . . . . no
C7 C6 C13 C12 -117.7(2) . . . . no
C5 C6 C7 C14 178.35(18) . . . . no
C13 C6 C7 C14 -4.2(3) . . . . no
C5 C6 C7 C8 -2.9(3) . . . . no
C5 C6 C13 C12 60.2(2) . . . . no
C6 C7 C8 C9 68.0(2) . . . . no
C14 C7 C8 C9 -113.1(2) . . . . no
C7 C8 C9 O3 65.8(2) . . . . no
C7 C8 C9 C3 -51.0(2) . . . . no
C5 C10 C11 C12 -53.9(2) . . . . no
C10 C11 C12 C13 50.9(2) . . . . no
C11 C12 C13 C6 -54.2(2) . . . . no

loop_
_cod_related_entry_id
_cod_related_entry_database
_cod_related_entry_code
1 ChemSpider 30653477
